data_2235827
loop_
_publ_author_name
'bin Shawkataly, Omar'
'Khan, Imthyaz Ahmed'
'Sirat, Siti Syaida'
'Quah, Ching Kheng'
'Fun, Hoong-Kun'

_publ_section_title
;
 [\m-Bis(diphenylarsino)methane-1:2\k^2^<i>As</i>:<i>As</i>]decacarbonyl-1\k^3^<i>C</i>,2\k^3^<i>C</i>,3\k^4^<i>C</i>-<i>triangulo</i>-triosmium(0)
;
_journal_coeditor_code HB6822
_journal_issue 8
_journal_name_full 'Acta Crystallographica Section E'
_journal_page_first m1119
_journal_page_last m1120
_journal_paper_doi 10.1107/S1600536812024208
_journal_volume 68
_journal_year 2012
_chemical_formula_iupac '[Os3 (C25 H22 As2) (C O)10]'
_chemical_formula_moiety 'C35 H22 As2 O10 Os3'
_chemical_formula_sum 'C35 H22 As2 O10 Os3'
_chemical_formula_weight 1322.97
_chemical_name_systematic
;
[\m-Bis(diphenylarsino)methane-1:2\k^2^<i>As</i>:<i>As</i>]decacarbonyl-
1\k^3^<i>C</i>,2\k^3^<i>C</i>,3\k^4^<i>C</i>-<i>triangulo</i>-triosmium(0)
;
_space_group_IT_number 19
_symmetry_cell_setting orthorhombic
_symmetry_space_group_name_Hall 'P 2ac 2ab'
_symmetry_space_group_name_H-M 'P 21 21 21'
_atom_sites_solution_hydrogens geom
_atom_sites_solution_primary direct
_atom_sites_solution_secondary difmap
_audit_creation_method SHELXL-97
_cell_angle_alpha 90.00
_cell_angle_beta 90.00
_cell_angle_gamma 90.00
_cell_formula_units_Z 4
_cell_length_a 11.2965(4)
_cell_length_b 15.3594(5)
_cell_length_c 20.6641(7)
_cell_measurement_reflns_used 9235
_cell_measurement_temperature 100
_cell_measurement_theta_max 35.03
_cell_measurement_theta_min 3.47
_cell_volume 3585.4(2)
_computing_cell_refinement 'SAINT (Bruker, 2009)'
_computing_data_collection 'APEX2 (Bruker, 2009)'
_computing_data_reduction 'SAINT (Bruker, 2009)'
_computing_molecular_graphics 'SHELXTL (Sheldrick, 2008)'
_computing_publication_material 'SHELXTL (Sheldrick, 2008) and PLATON (Spek, 2009)'
_computing_structure_refinement 'SHELXTL (Sheldrick, 2008)'
_computing_structure_solution 'SHELXTL (Sheldrick, 2008)'
_diffrn_ambient_temperature 100
_diffrn_measured_fraction_theta_full 0.994
_diffrn_measured_fraction_theta_max 0.994
_diffrn_measurement_device_type 'Bruker SMART APEXII DUO CCD'
_diffrn_measurement_method '\f and \w scans'
_diffrn_radiation_monochromator graphite
_diffrn_radiation_source 'fine-focus sealed tube'
_diffrn_radiation_type MoK\a
_diffrn_radiation_wavelength 0.71073
_diffrn_reflns_av_R_equivalents 0.0382
_diffrn_reflns_av_sigmaI/netI 0.0267
_diffrn_reflns_limit_h_max 17
_diffrn_reflns_limit_h_min -18
_diffrn_reflns_limit_k_max 24
_diffrn_reflns_limit_k_min -24
_diffrn_reflns_limit_l_max 31
_diffrn_reflns_limit_l_min -33
_diffrn_reflns_number 113235
_diffrn_reflns_theta_full 35.24
_diffrn_reflns_theta_max 35.24
_diffrn_reflns_theta_min 1.65
_diffrn_standards_number 0
_exptl_absorpt_coefficient_mu 12.493
_exptl_absorpt_correction_T_max 0.4237
_exptl_absorpt_correction_T_min 0.1261
_exptl_absorpt_correction_type multi-scan
_exptl_absorpt_process_details '(<i>SADABS</i>; Bruker, 2009)'
_exptl_crystal_colour yellow
_exptl_crystal_density_diffrn 2.451
_exptl_crystal_density_method 'not measured'
_exptl_crystal_description block
_exptl_crystal_F_000 2424
_exptl_crystal_size_max 0.283
_exptl_crystal_size_mid 0.192
_exptl_crystal_size_min 0.083
_refine_diff_density_max 2.146
_refine_diff_density_min -0.656
_refine_ls_abs_structure_details 'Flack (1983), 7211 Friedel pairs'
_refine_ls_abs_structure_Flack 0.003(4)
_refine_ls_extinction_method none
_refine_ls_goodness_of_fit_ref 1.030
_refine_ls_hydrogen_treatment constr
_refine_ls_matrix_type full
_refine_ls_number_parameters 451
_refine_ls_number_reflns 15930
_refine_ls_number_restraints 0
_refine_ls_restrained_S_all 1.030
_refine_ls_R_factor_all 0.0193
_refine_ls_R_factor_gt 0.0177
_refine_ls_shift/su_max 0.004
_refine_ls_shift/su_mean 0.001
_refine_ls_structure_factor_coef Fsqd
_refine_ls_weighting_details 'calc w=1/[\s^2^(Fo^2^)+(0.0183P)^2^+0.1317P] where P=(Fo^2^+2Fc^2^)/3'
_refine_ls_weighting_scheme calc
_refine_ls_wR_factor_gt 0.0397
_refine_ls_wR_factor_ref 0.0401
_reflns_number_gt 15315
_reflns_number_total 15930
_reflns_threshold_expression I>2\s(I)
_cod_data_source_file hb6822.cif
_cod_data_source_block I
_cod_database_code 2235827
_cod_database_fobs_code 2235827

loop_
_symmetry_equiv_pos_as_xyz
'x, y, z'
'-x+1/2, -y, z+1/2'
'-x, y+1/2, -z+1/2'
'x+1/2, -y+1/2, -z'

loop_
_atom_site_type_symbol
_atom_site_label
_atom_site_fract_x
_atom_site_fract_y
_atom_site_fract_z
_atom_site_U_iso_or_equiv
_atom_site_adp_type
_atom_site_calc_flag
_atom_site_refinement_flags
_atom_site_occupancy
_atom_site_symmetry_multiplicity
Os Os1 0.354069(9) 0.615329(6) 0.007987(5) 0.01876(2) Uani d . 1 1
Os Os2 0.548452(9) 0.526643(6) -0.050964(4) 0.01714(2) Uani d . 1 1
Os Os3 0.489703(8) 0.495413(6) 0.082197(4) 0.01706(2) Uani d . 1 1
As As1 0.69820(2) 0.412545(15) -0.057934(12) 0.01689(4) Uani d . 1 1
As As2 0.67020(2) 0.413355(15) 0.100713(12) 0.01737(4) Uani d . 1 1
O O1 0.3597(2) 0.40377(15) -0.10762(11) 0.0328(5) Uani d . 1 1
O O2 0.5677(2) 0.62136(16) -0.17955(10) 0.0362(5) Uani d . 1 1
O O3 0.73319(18) 0.65213(12) 0.00711(10) 0.0249(4) Uani d . 1 1
O O4 0.6145(2) 0.65723(13) 0.13870(11) 0.0314(5) Uani d . 1 1
O O5 0.3398(2) 0.47636(15) 0.20337(11) 0.0364(5) Uani d . 1 1
O O6 0.3869(2) 0.32433(13) 0.02838(11) 0.0309(4) Uani d . 1 1
O O7 0.1858(2) 0.45691(13) 0.01110(11) 0.0290(4) Uani d . 1 1
O O8 0.5231(2) 0.77265(13) 0.02219(12) 0.0330(5) Uani d . 1 1
O O9 0.1940(2) 0.71457(14) 0.10128(10) 0.0274(4) Uani d . 1 1
O O10 0.2597(3) 0.67957(16) -0.12203(11) 0.0375(5) Uani d . 1 1
C C1 0.6686(2) 0.31404(16) -0.11490(13) 0.0209(4) Uani d . 1 1
C C2 0.6021(3) 0.24306(19) -0.09540(15) 0.0306(6) Uani d . 1 1
H H2A 0.5695 0.2419 -0.0541 0.037 Uiso calc R 1 1
C C3 0.5837(3) 0.1734(2) -0.13716(18) 0.0357(7) Uani d . 1 1
H H3A 0.5414 0.1249 -0.1233 0.043 Uiso calc R 1 1
C C4 0.6283(3) 0.1764(2) -0.19913(18) 0.0387(8) Uani d . 1 1
H H4A 0.6156 0.1302 -0.2273 0.046 Uiso calc R 1 1
C C5 0.6920(4) 0.2480(3) -0.21935(19) 0.0507(11) Uani d . 1 1
H H5A 0.7204 0.2504 -0.2615 0.061 Uiso calc R 1 1
C C6 0.7138(4) 0.3161(3) -0.17744(15) 0.0393(8) Uani d . 1 1
H H6A 0.7587 0.3635 -0.1911 0.047 Uiso calc R 1 1
C C7 0.8535(2) 0.44692(16) -0.08874(12) 0.0195(4) Uani d . 1 1
C C8 0.9464(2) 0.38678(17) -0.08878(13) 0.0239(4) Uani d . 1 1
H H8A 0.9348 0.3316 -0.0714 0.029 Uiso calc R 1 1
C C9 1.0558(3) 0.40890(19) -0.11464(14) 0.0277(5) Uani d . 1 1
H H9A 1.1176 0.3688 -0.1143 0.033 Uiso calc R 1 1
C C10 1.0728(3) 0.4917(2) -0.14121(14) 0.0293(5) Uani d . 1 1
H H10A 1.1456 0.5067 -0.1590 0.035 Uiso calc R 1 1
C C11 0.9808(3) 0.5514(2) -0.14105(16) 0.0319(6) Uani d . 1 1
H H11A 0.9928 0.6066 -0.1584 0.038 Uiso calc R 1 1
C C12 0.8710(3) 0.53001(18) -0.11529(14) 0.0256(5) Uani d . 1 1
H H12A 0.8096 0.5704 -0.1156 0.031 Uiso calc R 1 1
C C13 0.7304(2) 0.35167(16) 0.02453(12) 0.0200(4) Uani d . 1 1
H H13A 0.6947 0.2943 0.0229 0.024 Uiso calc R 1 1
H H13B 0.8152 0.3440 0.0291 0.024 Uiso calc R 1 1
C C14 0.6633(3) 0.32178(16) 0.16483(12) 0.0226(5) Uani d . 1 1
C C15 0.5550(3) 0.30088(18) 0.19310(14) 0.0287(5) Uani d . 1 1
H H15A 0.4860 0.3283 0.1793 0.034 Uiso calc R 1 1
C C16 0.5504(4) 0.2387(2) 0.24227(16) 0.0406(8) Uani d . 1 1
H H16A 0.4785 0.2253 0.2619 0.049 Uiso calc R 1 1
C C17 0.6525(5) 0.1971(2) 0.26166(16) 0.0448(10) Uani d . 1 1
H H17A 0.6493 0.1558 0.2945 0.054 Uiso calc R 1 1
C C18 0.7609(4) 0.2164(2) 0.23230(19) 0.0455(9) Uani d . 1 1
H H18A 0.8292 0.1875 0.2452 0.055 Uiso calc R 1 1
C C19 0.7663(3) 0.2790(2) 0.18377(17) 0.0348(7) Uani d . 1 1
H H19A 0.8382 0.2921 0.1641 0.042 Uiso calc R 1 1
C C20 0.8073(2) 0.47859(17) 0.12749(12) 0.0218(4) Uani d . 1 1
C C21 0.8823(2) 0.51501(17) 0.08151(13) 0.0235(5) Uani d . 1 1
H H21A 0.8685 0.5044 0.0379 0.028 Uiso calc R 1 1
C C22 0.9774(3) 0.5669(2) 0.09953(15) 0.0295(6) Uani d . 1 1
H H22A 1.0258 0.5924 0.0684 0.035 Uiso calc R 1 1
C C23 0.9990(4) 0.5801(3) 0.16520(17) 0.0416(8) Uani d . 1 1
H H23A 1.0631 0.6139 0.1781 0.050 Uiso calc R 1 1
C C24 0.9261(4) 0.5433(3) 0.21142(16) 0.0442(9) Uani d . 1 1
H H24A 0.9419 0.5521 0.2551 0.053 Uiso calc R 1 1
C C25 0.8293(3) 0.4932(2) 0.19326(14) 0.0332(6) Uani d . 1 1
H H25A 0.7795 0.4696 0.2245 0.040 Uiso calc R 1 1
C C26 0.4277(2) 0.44858(18) -0.08441(14) 0.0246(5) Uani d . 1 1
C C27 0.5611(3) 0.58390(18) -0.13190(13) 0.0249(5) Uani d . 1 1
C C28 0.6617(2) 0.60593(16) -0.01254(12) 0.0213(4) Uani d . 1 1
C C29 0.5671(2) 0.59914(16) 0.11534(12) 0.0222(5) Uani d . 1 1
C C30 0.3988(3) 0.48449(17) 0.15851(14) 0.0254(5) Uani d . 1 1
C C31 0.4223(2) 0.39043(17) 0.04611(13) 0.0233(4) Uani d . 1 1
C C32 0.2519(2) 0.51294(17) 0.00885(13) 0.0235(4) Uani d . 1 1
C C33 0.4661(3) 0.71218(17) 0.01634(14) 0.0257(5) Uani d . 1 1
C C34 0.2522(2) 0.67485(16) 0.06705(13) 0.0217(4) Uani d . 1 1
C C35 0.2952(3) 0.65769(18) -0.07368(15) 0.0274(5) Uani d . 1 1

loop_
_atom_site_aniso_label
_atom_site_aniso_U_11
_atom_site_aniso_U_22
_atom_site_aniso_U_33
_atom_site_aniso_U_12
_atom_site_aniso_U_13
_atom_site_aniso_U_23
Os1 0.01912(4) 0.01713(4) 0.02001(4) 0.00236(3) 0.00210(3) 0.00109(3)
Os2 0.01921(4) 0.01654(3) 0.01566(3) 0.00183(3) 0.00101(3) 0.00057(3)
Os3 0.01947(4) 0.01557(3) 0.01613(3) -0.00027(3) 0.00148(3) 0.00011(3)
As1 0.01900(11) 0.01576(9) 0.01591(10) 0.00097(8) 0.00047(8) -0.00040(8)
As2 0.02087(11) 0.01588(9) 0.01538(9) -0.00059(8) -0.00076(8) 0.00113(8)
O1 0.0256(10) 0.0353(11) 0.0376(11) -0.0034(8) -0.0039(9) -0.0105(9)
O2 0.0463(14) 0.0400(12) 0.0223(9) 0.0023(10) 0.0011(9) 0.0086(9)
O3 0.0247(9) 0.0211(8) 0.0289(9) -0.0023(7) -0.0005(8) 0.0011(7)
O4 0.0421(13) 0.0218(9) 0.0302(10) -0.0078(8) 0.0055(9) -0.0044(8)
O5 0.0473(14) 0.0326(10) 0.0291(10) -0.0087(10) 0.0161(10) -0.0033(8)
O6 0.0379(12) 0.0208(9) 0.0340(11) -0.0038(8) -0.0040(9) -0.0028(8)
O7 0.0289(10) 0.0261(9) 0.0320(10) -0.0033(7) -0.0008(8) -0.0011(8)
O8 0.0293(11) 0.0232(9) 0.0466(13) -0.0018(8) 0.0053(9) 0.0033(9)
O9 0.0274(10) 0.0280(9) 0.0267(9) 0.0010(8) 0.0051(8) -0.0040(8)
O10 0.0499(15) 0.0369(12) 0.0259(10) 0.0080(11) -0.0017(10) 0.0050(9)
C1 0.0206(11) 0.0212(10) 0.0209(10) 0.0028(8) -0.0013(8) -0.0024(8)
C2 0.0379(16) 0.0267(12) 0.0273(13) -0.0095(11) -0.0011(11) -0.0033(10)
C3 0.0417(18) 0.0224(12) 0.0429(17) -0.0044(12) -0.0107(14) -0.0047(12)
C4 0.0351(17) 0.0377(16) 0.0432(18) 0.0033(13) -0.0091(14) -0.0208(14)
C5 0.055(2) 0.067(3) 0.0296(16) -0.020(2) 0.0093(16) -0.0261(17)
C6 0.050(2) 0.0475(18) 0.0200(12) -0.0189(16) 0.0031(13) -0.0073(12)
C7 0.0181(10) 0.0220(10) 0.0183(10) 0.0002(8) 0.0007(8) -0.0029(8)
C8 0.0219(11) 0.0227(10) 0.0271(11) 0.0021(9) 0.0003(9) -0.0009(9)
C9 0.0227(12) 0.0320(13) 0.0284(12) 0.0013(10) 0.0026(10) -0.0049(10)
C10 0.0245(12) 0.0354(14) 0.0281(12) -0.0037(11) 0.0056(10) 0.0003(11)
C11 0.0318(15) 0.0296(13) 0.0345(14) -0.0037(11) 0.0096(12) 0.0076(11)
C12 0.0259(13) 0.0224(11) 0.0286(12) 0.0003(9) 0.0062(10) 0.0028(9)
C13 0.0242(11) 0.0173(9) 0.0183(10) 0.0036(8) -0.0029(9) -0.0003(8)
C14 0.0323(14) 0.0186(10) 0.0168(10) -0.0017(9) -0.0016(9) 0.0012(8)
C15 0.0397(16) 0.0219(11) 0.0246(12) -0.0032(11) 0.0047(11) 0.0047(9)
C16 0.068(2) 0.0280(13) 0.0260(13) -0.0133(15) 0.0066(15) 0.0055(11)
C17 0.082(3) 0.0273(14) 0.0254(13) -0.0134(17) -0.0116(17) 0.0092(11)
C18 0.059(2) 0.0367(17) 0.0408(19) -0.0009(16) -0.0207(18) 0.0140(14)
C19 0.0407(18) 0.0298(14) 0.0340(15) 0.0022(12) -0.0099(13) 0.0100(12)
C20 0.0229(11) 0.0216(10) 0.0209(10) -0.0010(8) -0.0027(8) -0.0003(8)
C21 0.0268(12) 0.0236(11) 0.0201(10) -0.0026(9) -0.0017(9) -0.0002(9)
C22 0.0259(13) 0.0337(13) 0.0290(13) -0.0074(10) -0.0022(10) 0.0022(11)
C23 0.0418(18) 0.0499(19) 0.0332(15) -0.0222(16) -0.0085(14) -0.0006(14)
C24 0.054(2) 0.054(2) 0.0238(13) -0.0253(18) -0.0113(14) -0.0015(13)
C25 0.0414(17) 0.0374(15) 0.0207(11) -0.0138(13) -0.0028(11) -0.0006(11)
C26 0.0235(12) 0.0262(11) 0.0241(11) 0.0013(9) 0.0011(10) -0.0021(10)
C27 0.0258(12) 0.0270(12) 0.0217(11) 0.0028(10) 0.0017(9) -0.0014(9)
C28 0.0253(11) 0.0195(10) 0.0191(10) 0.0046(8) 0.0012(9) 0.0023(8)
C29 0.0263(12) 0.0208(10) 0.0196(10) -0.0013(9) 0.0052(9) 0.0010(8)
C30 0.0300(13) 0.0191(11) 0.0270(12) -0.0021(9) 0.0039(10) -0.0013(9)
C31 0.0233(11) 0.0215(10) 0.0252(11) 0.0004(8) 0.0003(9) 0.0006(9)
C32 0.0240(11) 0.0256(11) 0.0209(10) 0.0033(9) 0.0006(9) -0.0016(9)
C33 0.0248(12) 0.0223(10) 0.0300(13) 0.0029(9) 0.0054(10) 0.0026(9)
C34 0.0229(11) 0.0211(10) 0.0211(11) -0.0015(9) 0.0004(9) 0.0021(8)
C35 0.0316(14) 0.0225(11) 0.0281(13) 0.0068(10) 0.0053(11) 0.0039(10)

loop_
_atom_type_symbol
_atom_type_description
_atom_type_scat_dispersion_real
_atom_type_scat_dispersion_imag
_atom_type_scat_source
C C 0.0033 0.0016 'International Tables Vol C Tables 4.2.6.8 and 6.1.1.4'
H H 0.0000 0.0000 'International Tables Vol C Tables 4.2.6.8 and 6.1.1.4'
O O 0.0106 0.0060 'International Tables Vol C Tables 4.2.6.8 and 6.1.1.4'
As As 0.0499 2.0058 'International Tables Vol C Tables 4.2.6.8 and 6.1.1.4'
Os Os -1.2165 7.6030 'International Tables Vol C Tables 4.2.6.8 and 6.1.1.4'

loop_
_geom_angle_atom_site_label_1
_geom_angle_atom_site_label_2
_geom_angle_atom_site_label_3
_geom_angle
C34 Os1 C35 100.97(12)
C34 Os1 C32 91.35(11)
C35 Os1 C32 94.37(12)
C34 Os1 C33 88.26(11)
C35 Os1 C33 92.50(12)
C32 Os1 C33 173.07(12)
C34 Os1 Os3 106.85(8)
C35 Os1 Os3 151.23(8)
C32 Os1 Os3 77.99(8)
C33 Os1 Os3 95.51(8)
C34 Os1 Os2 164.49(8)
C35 Os1 Os2 93.02(8)
C32 Os1 Os2 94.26(8)
C33 Os1 Os2 84.43(8)
Os3 Os1 Os2 60.470(4)
C27 Os2 C28 91.16(11)
C27 Os2 C26 91.45(12)
C28 Os2 C26 176.04(11)
C27 Os2 As1 103.24(8)
C28 Os2 As1 91.01(7)
C26 Os2 As1 91.29(8)
C27 Os2 Os1 102.30(8)
C28 Os2 Os1 91.91(8)
C26 Os2 Os1 84.62(8)
As1 Os2 Os1 154.228(7)
C27 Os2 Os3 160.20(8)
C28 Os2 Os3 82.24(7)
C26 Os2 Os3 94.33(8)
As1 Os2 Os3 95.557(7)
Os1 Os2 Os3 59.555(3)
C30 Os3 C31 91.94(11)
C30 Os3 C29 91.33(11)
C31 Os3 C29 176.16(11)
C30 Os3 As2 106.18(9)
C31 Os3 As2 87.62(8)
C29 Os3 As2 89.54(8)
C30 Os3 Os1 102.41(9)
C31 Os3 Os1 96.89(8)
C29 Os3 Os1 84.35(8)
As2 Os3 Os1 150.881(7)
C30 Os3 Os2 160.15(9)
C31 Os3 Os2 81.99(8)
C29 Os3 Os2 95.56(7)
As2 Os3 Os2 92.502(7)
Os1 Os3 Os2 59.976(4)
C7 As1 C1 99.71(10)
C7 As1 C13 104.18(11)
C1 As1 C13 100.68(10)
C7 As1 Os2 116.81(7)
C1 As1 Os2 118.35(8)
C13 As1 Os2 114.60(7)
C20 As2 C14 102.36(11)
C20 As2 C13 101.73(11)
C14 As2 C13 102.29(11)
C20 As2 Os3 116.79(8)
C14 As2 Os3 116.85(9)
C13 As2 Os3 114.59(7)
C2 C1 C6 119.2(3)
C2 C1 As1 122.0(2)
C6 C1 As1 118.8(2)
C1 C2 C3 120.4(3)
C1 C2 H2A 119.8
C3 C2 H2A 119.8
C4 C3 C2 119.8(3)
C4 C3 H3A 120.1
C2 C3 H3A 120.1
C3 C4 C5 120.0(3)
C3 C4 H4A 120.0
C5 C4 H4A 120.0
C4 C5 C6 120.5(3)
C4 C5 H5A 119.8
C6 C5 H5A 119.8
C5 C6 C1 120.0(3)
C5 C6 H6A 120.0
C1 C6 H6A 120.0
C8 C7 C12 119.7(2)
C8 C7 As1 119.94(19)
C12 C7 As1 120.2(2)
C9 C8 C7 120.4(2)
C9 C8 H8A 119.8
C7 C8 H8A 119.8
C8 C9 C10 119.7(3)
C8 C9 H9A 120.2
C10 C9 H9A 120.2
C11 C10 C9 119.9(3)
C11 C10 H10A 120.1
C9 C10 H10A 120.1
C10 C11 C12 120.9(3)
C10 C11 H11A 119.5
C12 C11 H11A 119.5
C11 C12 C7 119.4(3)
C11 C12 H12A 120.3
C7 C12 H12A 120.3
As2 C13 As1 113.57(12)
As2 C13 H13A 108.9
As1 C13 H13A 108.9
As2 C13 H13B 108.9
As1 C13 H13B 108.9
H13A C13 H13B 107.7
C19 C14 C15 120.5(3)
C19 C14 As2 120.1(2)
C15 C14 As2 119.4(2)
C14 C15 C16 119.7(3)
C14 C15 H15A 120.1
C16 C15 H15A 120.1
C17 C16 C15 119.9(4)
C17 C16 H16A 120.1
C15 C16 H16A 120.1
C16 C17 C18 120.6(3)
C16 C17 H17A 119.7
C18 C17 H17A 119.7
C19 C18 C17 119.9(4)
C19 C18 H18A 120.0
C17 C18 H18A 120.0
C18 C19 C14 119.4(4)
C18 C19 H19A 120.3
C14 C19 H19A 120.3
C21 C20 C25 119.4(3)
C21 C20 As2 120.20(19)
C25 C20 As2 120.3(2)
C22 C21 C20 121.3(3)
C22 C21 H21A 119.4
C20 C21 H21A 119.4
C21 C22 C23 118.7(3)
C21 C22 H22A 120.7
C23 C22 H22A 120.7
C24 C23 C22 120.6(3)
C24 C23 H23A 119.7
C22 C23 H23A 119.7
C23 C24 C25 120.6(3)
C23 C24 H24A 119.7
C25 C24 H24A 119.7
C24 C25 C20 119.4(3)
C24 C25 H25A 120.3
C20 C25 H25A 120.3
O1 C26 Os2 175.9(3)
O2 C27 Os2 177.4(3)
O3 C28 Os2 175.9(2)
O4 C29 Os3 175.3(2)
O5 C30 Os3 177.1(3)
O6 C31 Os3 174.6(2)
O7 C32 Os1 175.0(2)
O8 C33 Os1 174.2(2)
O9 C34 Os1 176.3(2)
O10 C35 Os1 177.6(3)

loop_
_geom_bond_atom_site_label_1
_geom_bond_atom_site_label_2
_geom_bond_distance
_geom_bond_publ_flag
Os1 C34 1.910(3) ?
Os1 C35 1.927(3) ?
Os1 C32 1.951(3) ?
Os1 C33 1.961(3) ?
Os1 Os3 2.84457(15) ?
Os1 Os2 2.85678(15) ?
Os2 C27 1.895(3) ?
Os2 C28 1.937(3) ?
Os2 C26 1.943(3) ?
Os2 As1 2.4400(3) y
Os2 Os3 2.87091(16) ?
Os3 C30 1.889(3) ?
Os3 C31 1.933(3) ?
Os3 C29 1.942(3) ?
Os3 As2 2.4274(3) y
As1 C7 1.940(3) ?
As1 C1 1.946(3) ?
As1 C13 1.977(2) ?
As2 C20 1.926(3) ?
As2 C14 1.934(2) ?
As2 C13 1.959(2) ?
O1 C26 1.138(3) ?
O2 C27 1.143(3) ?
O3 C28 1.149(3) ?
O4 C29 1.147(3) ?
O5 C30 1.149(3) ?
O6 C31 1.151(3) ?
O7 C32 1.140(3) ?
O8 C33 1.137(3) ?
O9 C34 1.142(3) ?
O10 C35 1.128(4) ?
C1 C2 1.384(4) ?
C1 C6 1.390(4) ?
C2 C3 1.390(4) ?
C2 H2A 0.9300 ?
C3 C4 1.377(5) ?
C3 H3A 0.9300 ?
C4 C5 1.378(6) ?
C4 H4A 0.9300 ?
C5 C6 1.380(5) ?
C5 H5A 0.9300 ?
C6 H6A 0.9300 ?
C7 C8 1.397(4) ?
C7 C12 1.403(4) ?
C8 C9 1.389(4) ?
C8 H8A 0.9300 ?
C9 C10 1.398(4) ?
C9 H9A 0.9300 ?
C10 C11 1.386(4) ?
C10 H10A 0.9300 ?
C11 C12 1.390(4) ?
C11 H11A 0.9300 ?
C12 H12A 0.9300 ?
C13 H13A 0.9700 ?
C13 H13B 0.9700 ?
C14 C19 1.393(4) ?
C14 C15 1.393(4) ?
C15 C16 1.396(4) ?
C15 H15A 0.9300 ?
C16 C17 1.378(6) ?
C16 H16A 0.9300 ?
C17 C18 1.398(7) ?
C17 H17A 0.9300 ?
C18 C19 1.390(5) ?
C18 H18A 0.9300 ?
C19 H19A 0.9300 ?
C20 C21 1.390(4) ?
C20 C25 1.400(4) ?
C21 C22 1.389(4) ?
C21 H21A 0.9300 ?
C22 C23 1.393(4) ?
C22 H22A 0.9300 ?
C23 C24 1.383(5) ?
C23 H23A 0.9300 ?
C24 C25 1.389(5) ?
C24 H24A 0.9300 ?
C25 H25A 0.9300 ?

loop_
_geom_hbond_atom_site_label_D
_geom_hbond_atom_site_label_H
_geom_hbond_atom_site_label_A
_geom_hbond_site_symmetry_A
_geom_hbond_distance_DH
_geom_hbond_distance_HA
_geom_hbond_distance_DA
_geom_hbond_angle_DHA
_geom_hbond_publ_flag
C16 H16A O4 3_645 0.93 2.53 3.330(4) 144 yes

loop_
_geom_torsion_atom_site_label_1
_geom_torsion_atom_site_label_2
_geom_torsion_atom_site_label_3
_geom_torsion_atom_site_label_4
_geom_torsion
C34 Os1 Os2 C27 -134.2(3)
C35 Os1 Os2 C27 20.33(13)
C32 Os1 Os2 C27 114.94(12)
C33 Os1 Os2 C27 -71.89(12)
Os3 Os1 Os2 C27 -171.44(9)
C34 Os1 Os2 C28 -42.5(3)
C35 Os1 Os2 C28 111.94(12)
C32 Os1 Os2 C28 -153.45(11)
C33 Os1 Os2 C28 19.72(11)
Os3 Os1 Os2 C28 -79.84(7)
C34 Os1 Os2 C26 135.5(3)
C35 Os1 Os2 C26 -69.98(12)
C32 Os1 Os2 C26 24.63(12)
C33 Os1 Os2 C26 -162.20(12)
Os3 Os1 Os2 C26 98.24(8)
C34 Os1 Os2 As1 53.7(3)
C35 Os1 Os2 As1 -151.77(9)
C32 Os1 Os2 As1 -57.16(8)
C33 Os1 Os2 As1 116.01(9)
Os3 Os1 Os2 As1 16.456(16)
C34 Os1 Os2 Os3 37.3(3)
C35 Os1 Os2 Os3 -168.22(9)
C32 Os1 Os2 Os3 -73.61(8)
C33 Os1 Os2 Os3 99.56(9)
C34 Os1 Os3 C30 19.63(12)
C35 Os1 Os3 C30 -145.1(2)
C32 Os1 Os3 C30 -68.12(12)
C33 Os1 Os3 C30 109.47(12)
Os2 Os1 Os3 C30 -170.12(8)
C34 Os1 Os3 C31 113.16(12)
C35 Os1 Os3 C31 -51.5(2)
C32 Os1 Os3 C31 25.41(11)
C33 Os1 Os3 C31 -157.00(11)
Os2 Os1 Os3 C31 -76.59(8)
C34 Os1 Os3 C29 -70.49(11)
C35 Os1 Os3 C29 124.8(2)
C32 Os1 Os3 C29 -158.24(11)
C33 Os1 Os3 C29 19.35(11)
Os2 Os1 Os3 C29 99.76(8)
C34 Os1 Os3 As2 -149.30(8)
C35 Os1 Os3 As2 46.00(19)
C32 Os1 Os3 As2 122.95(8)
C33 Os1 Os3 As2 -59.46(8)
Os2 Os1 Os3 As2 20.951(15)
C34 Os1 Os3 Os2 -170.25(8)
C35 Os1 Os3 Os2 25.05(19)
C32 Os1 Os3 Os2 102.00(8)
C33 Os1 Os3 Os2 -80.41(8)
C27 Os2 Os3 C30 55.0(4)
C28 Os2 Os3 C30 126.4(2)
C26 Os2 Os3 C30 -51.6(2)
As1 Os2 Os3 C30 -143.3(2)
Os1 Os2 Os3 C30 29.6(2)
C27 Os2 Os3 C31 128.2(3)
C28 Os2 Os3 C31 -160.37(11)
C26 Os2 Os3 C31 21.62(11)
As1 Os2 Os3 C31 -70.11(8)
Os1 Os2 Os3 C31 102.78(8)
C27 Os2 Os3 C29 -54.8(3)
C28 Os2 Os3 C29 16.66(11)
C26 Os2 Os3 C29 -161.36(11)
As1 Os2 Os3 C29 106.92(8)
Os1 Os2 Os3 C29 -80.19(8)
C27 Os2 Os3 As2 -144.6(3)
C28 Os2 Os3 As2 -73.13(7)
C26 Os2 Os3 As2 108.86(8)
As1 Os2 Os3 As2 17.139(9)
Os1 Os2 Os3 As2 -169.970(7)
C27 Os2 Os3 Os1 25.4(3)
C28 Os2 Os3 Os1 96.84(7)
C26 Os2 Os3 Os1 -81.17(8)
As1 Os2 Os3 Os1 -172.891(7)
C27 Os2 As1 C7 47.46(12)
C28 Os2 As1 C7 -43.97(11)
C26 Os2 As1 C7 139.26(11)
Os1 Os2 As1 C7 -140.47(8)
Os3 Os2 As1 C7 -126.26(8)
C27 Os2 As1 C1 -71.71(13)
C28 Os2 As1 C1 -163.14(12)
C26 Os2 As1 C1 20.08(12)
Os1 Os2 As1 C1 100.36(9)
Os3 Os2 As1 C1 114.56(9)
C27 Os2 As1 C13 169.69(12)
C28 Os2 As1 C13 78.26(11)
C26 Os2 As1 C13 -98.51(12)
Os1 Os2 As1 C13 -18.24(9)
Os3 Os2 As1 C13 -4.03(8)
C30 Os3 As2 C20 -97.89(12)
C31 Os3 As2 C20 170.77(12)
C29 Os3 As2 C20 -6.64(11)
Os1 Os3 As2 C20 70.85(9)
Os2 Os3 As2 C20 88.90(9)
C30 Os3 As2 C14 23.73(12)
C31 Os3 As2 C14 -67.60(12)
C29 Os3 As2 C14 114.98(11)
Os1 Os3 As2 C14 -167.53(8)
Os2 Os3 As2 C14 -149.47(9)
C30 Os3 As2 C13 143.33(12)
C31 Os3 As2 C13 52.00(12)
C29 Os3 As2 C13 -125.42(11)
Os1 Os3 As2 C13 -47.93(9)
Os2 Os3 As2 C13 -29.87(8)
C7 As1 C1 C2 148.3(2)
C13 As1 C1 C2 41.7(3)
Os2 As1 C1 C2 -83.9(2)
C7 As1 C1 C6 -33.0(3)
C13 As1 C1 C6 -139.5(3)
Os2 As1 C1 C6 94.8(3)
C6 C1 C2 C3 1.9(5)
As1 C1 C2 C3 -179.4(3)
C1 C2 C3 C4 -2.3(5)
C2 C3 C4 C5 0.6(6)
C3 C4 C5 C6 1.5(7)
C4 C5 C6 C1 -1.9(7)
C2 C1 C6 C5 0.2(6)
As1 C1 C6 C5 -178.6(3)
C1 As1 C7 C8 -56.7(2)
C13 As1 C7 C8 47.0(2)
Os2 As1 C7 C8 174.55(18)
C1 As1 C7 C12 118.8(2)
C13 As1 C7 C12 -137.5(2)
Os2 As1 C7 C12 -10.0(2)
C12 C7 C8 C9 0.3(4)
As1 C7 C8 C9 175.8(2)
C7 C8 C9 C10 -0.5(4)
C8 C9 C10 C11 0.6(4)
C9 C10 C11 C12 -0.6(5)
C10 C11 C12 C7 0.4(5)
C8 C7 C12 C11 -0.3(4)
As1 C7 C12 C11 -175.7(2)
C20 As2 C13 As1 -94.37(14)
C14 As2 C13 As1 160.03(13)
Os3 As2 C13 As1 32.59(15)
C7 As1 C13 As2 113.07(14)
C1 As1 C13 As2 -143.94(13)
Os2 As1 C13 As2 -15.79(16)
C20 As2 C14 C19 -43.3(3)
C13 As2 C14 C19 61.8(3)
Os3 As2 C14 C19 -172.2(2)
C20 As2 C14 C15 134.9(2)
C13 As2 C14 C15 -120.0(2)
Os3 As2 C14 C15 6.0(2)
C19 C14 C15 C16 2.2(4)
As2 C14 C15 C16 -176.0(2)
C14 C15 C16 C17 -1.3(5)
C15 C16 C17 C18 -0.2(5)
C16 C17 C18 C19 0.9(6)
C17 C18 C19 C14 -0.1(5)
C15 C14 C19 C18 -1.5(5)
As2 C14 C19 C18 176.7(3)
C14 As2 C20 C21 143.4(2)
C13 As2 C20 C21 37.8(2)
Os3 As2 C20 C21 -87.7(2)
C14 As2 C20 C25 -39.6(3)
C13 As2 C20 C25 -145.1(2)
Os3 As2 C20 C25 89.3(2)
C25 C20 C21 C22 -1.2(4)
As2 C20 C21 C22 175.9(2)
C20 C21 C22 C23 1.9(5)
C21 C22 C23 C24 -1.0(6)
C22 C23 C24 C25 -0.6(7)
C23 C24 C25 C20 1.3(6)
C21 C20 C25 C24 -0.5(5)
As2 C20 C25 C24 -177.5(3)
